data_1574945
loop_
_publ_author_name
'Song, Yanqing'
'Tsuji, Yuta'
'Sugimoto, Kunihisa'
'Kikuchi, Takashi'
'Shi, Yuxin'
'Murakami, Yusuke'
'Hiramatsu, Kotaro'
'Le Ouay, Benjamin'
'Ohba, Masaaki'
'Ohtani, Ryo'

_publ_section_title
;
 A ferroelectric proton conductor with colossal polarization induced by
 in-plane symmetry breaking in a two-dimensional coordination polymer.
;
_journal_issue 29
_journal_name_full 'Chemical science'
_journal_page_first 13413
_journal_page_last 13421
_journal_paper_doi 10.1039/d4sc08700c
_journal_volume 16
_journal_year 2025
_chemical_formula_moiety 'C38 H28 Mn2 N10 O4 Re'
_chemical_formula_sum 'C38 H28 Mn2 N10 O4 Re'
_chemical_formula_weight 984.78
_space_group_crystal_system tetragonal
_space_group_IT_number 85
_space_group_name_Hall '-P 4a'
_space_group_name_H-M_alt 'P 4/n :2'
_atom_sites_solution_hydrogens geom
_audit_creation_date 2024-11-19
_audit_creation_method
;
Olex2 1.5
(compiled 2024.02.16 svn.r378c4104 for OlexSys, GUI svn.r6928)
;
_audit_update_record
;
2024-12-16 deposited with the CCDC.	2025-06-02 downloaded from the CCDC.
;
_cell_angle_alpha 90
_cell_angle_beta 90
_cell_angle_gamma 90
_cell_formula_units_Z 4
_cell_length_a 14.3963(3)
_cell_length_b 14.3963(3)
_cell_length_c 18.2533(7)
_cell_measurement_reflns_used 9591
_cell_measurement_temperature 250
_cell_measurement_theta_max 30.1440
_cell_measurement_theta_min 2.5830
_cell_volume 3783.06(18)
_computing_cell_refinement 'CrysAlisPro 1.171.39.46e (Rigaku OD, 2018)'
_computing_data_collection 'CrysAlisPro 1.171.39.46e (Rigaku OD, 2018)'
_computing_data_reduction 'CrysAlisPro 1.171.39.46e (Rigaku OD, 2018)'
_computing_molecular_graphics 'Olex2 1.5 (Dolomanov et al., 2009)'
_computing_publication_material 'Olex2 1.5 (Dolomanov et al., 2009)'
_computing_structure_refinement 'SHELXL 2018/3 (Sheldrick, 2015)'
_computing_structure_solution 'SHELXT 2018/2 (Sheldrick, 2018)'
_diffrn_ambient_temperature 250
_diffrn_measured_fraction_theta_full 0.998
_diffrn_measured_fraction_theta_max 0.849
_diffrn_measurement_details
;
List of Runs (angles in degrees, time in seconds):

  # Type    Start    End  Width  t~exp~   \w     \q     \k     \f   Frames
#--------------------------------------------------------------------------
  1  \w     34.00  61.00   0.50    2.00    --    5.00  45.00  30.00   54
  2  \w      2.00  27.00   0.50    2.00    --    5.00  45.00  30.00   50
  3  \w    -99.00   7.00   0.50    2.00    --  -10.20  45.00  60.00  212
;
_diffrn_measurement_device 'four-circle diffractometer'
_diffrn_measurement_device_type 'XtaLAB AFC10 (RCD3): fixed-chi single'
_diffrn_measurement_method '\w scans'
_diffrn_radiation_type MoK\a
_diffrn_radiation_wavelength 0.71073
_diffrn_reflns_av_R_equivalents 0.0223
_diffrn_reflns_av_unetI/netI 0.0245
_diffrn_reflns_Laue_measured_fraction_full 0.998
_diffrn_reflns_Laue_measured_fraction_max 0.849
_diffrn_reflns_limit_h_max 19
_diffrn_reflns_limit_h_min -20
_diffrn_reflns_limit_k_max 18
_diffrn_reflns_limit_k_min -16
_diffrn_reflns_limit_l_max 25
_diffrn_reflns_limit_l_min -25
_diffrn_reflns_number 18721
_diffrn_reflns_point_group_measured_fraction_full 0.998
_diffrn_reflns_point_group_measured_fraction_max 0.849
_diffrn_reflns_theta_full 25.242
_diffrn_reflns_theta_max 31.051
_diffrn_reflns_theta_min 2.291
_exptl_absorpt_coefficient_mu 3.904
_exptl_absorpt_correction_T_max 1.00000
_exptl_absorpt_correction_T_min 0.64362
_exptl_absorpt_correction_type multi-scan
_exptl_absorpt_process_details
;
CrysAlisPro 1.171.39.46e (Rigaku Oxford Diffraction, 2018)
Empirical absorption correction using spherical harmonics,
 implemented in SCALE3 ABSPACK scaling algorithm.
;
_exptl_crystal_colour brown
_exptl_crystal_density_diffrn 1.729
_exptl_crystal_description block
_exptl_crystal_F_000 1932
_exptl_crystal_size_max 0.3
_exptl_crystal_size_mid 0.3
_exptl_crystal_size_min 0.2
_refine_diff_density_max 2.246
_refine_diff_density_min -2.150
_refine_diff_density_rms 0.139
_refine_ls_extinction_coef 0.00164(16)
_refine_ls_extinction_expression Fc^*^=kFc[1+0.001xFc^2^\l^3^/sin(2\q)]^-1/4^
_refine_ls_extinction_method 'SHELXL-2018/3 (Sheldrick 2018)'
_refine_ls_goodness_of_fit_ref 1.178
_refine_ls_hydrogen_treatment constr
_refine_ls_matrix_type full
_refine_ls_number_parameters 350
_refine_ls_number_reflns 5162
_refine_ls_number_restraints 265
_refine_ls_restrained_S_all 1.202
_refine_ls_R_factor_all 0.0546
_refine_ls_R_factor_gt 0.0450
_refine_ls_shift/su_max 0.001
_refine_ls_shift/su_mean 0.000
_refine_ls_structure_factor_coef Fsqd
_refine_ls_weighting_details 'w=1/[\s^2^(Fo^2^)+(0.0310P)^2^+16.7350P] where P=(Fo^2^+2Fc^2^)/3'
_refine_ls_weighting_scheme calc
_refine_ls_wR_factor_gt 0.1069
_refine_ls_wR_factor_ref 0.1106
_reflns_Friedel_coverage 0.000
_reflns_number_gt 4422
_reflns_number_total 5162
_reflns_threshold_expression 'I > 2\s(I)'
_cod_data_source_file d4sc08700c2.cif
_cod_data_source_block mnremecn_250_c_2
_cod_depositor_comments 'Adding full bibliography for 1574937--1574947.cif.'
_cod_original_cell_volume 3783.1(2)
_cod_original_sg_symbol_H-M 'P 4/n'
_cod_database_code 1574945
_shelx_shelxl_version_number 2018/3
_shelx_space_group_comment
;
The symmetry employed for this shelxl refinement is uniquely defined
by the following loop, which should always be used as a source of
symmetry information in preference to the above space-group names.
They are only intended as comments.
;
_olex2_refinement_description
;
1. Twinned data refinement
 Scales: 0.498(3)
 0.502(3)
2. Fixed Uiso
 At 1.2 times of:
  All C(H) groups, All C(H,H) groups, All C(H,H,H,H) groups
3. Restrained distances
 N7-C19
 1.14 with sigma of 0.02
 C20-N7
 2.593 with sigma of 0.02
 N8-C21
 1.14 with sigma of 0.02
 C22-N8
 2.593 with sigma of 0.02
 C19-N7
 1.137 with sigma of 0.01
 C21-N8
 1.137 with sigma of 0.01
 C19-C20
 1.456 with sigma of 0.01
 C21-C22
 1.456 with sigma of 0.01
 N7-C20
 2.59 with sigma of 0.04
 N8-C22
 2.59 with sigma of 0.04
 Re2-C17 \\sim Re2-C17A
 with sigma of 0.02
 Mn1-N3 \\sim Mn1-N3A
 with sigma of 0.02
 C17-N3 \\sim C17A-N3A
 with sigma of 0.02
 Re2-N3 \\sim Re2-N3A
 with sigma of 0.04
 Mn1-C17 \\sim Mn1-C17A
 with sigma of 0.04
 Mn1-N2 \\sim Mn1-N2A
 with sigma of 0.02
 N2-C9 \\sim N2A-C9A
 with sigma of 0.02
 N2-C10 \\sim N2A-C10A
 with sigma of 0.02
 C16-C11 \\sim C16-C11A
 with sigma of 0.02
 C14-C13 \\sim C14-C13A
 with sigma of 0.02
 C11-C12 \\sim C11A-C12A
 with sigma of 0.02
 C11-C10 \\sim C11A-C10A
 with sigma of 0.02
 C13-C12 \\sim C13A-C12A
 with sigma of 0.02
 Mn1-C9 \\sim Mn1-C9A
 with sigma of 0.04
 Mn1-C10 \\sim Mn1-C10A
 with sigma of 0.04
 N1-C9 \\sim N1-C9A
 with sigma of 0.04
 N2-C11 \\sim N2A-C11A
 with sigma of 0.04
 C16-C12 \\sim C16-C12A
 with sigma of 0.04
 C16-C10 \\sim C16-C10A
 with sigma of 0.04
 C14-C12 \\sim C14-C12A
 with sigma of 0.04
 C11-C13 \\sim C11A-C13A
 with sigma of 0.04
 C9-C10 \\sim C9A-C10A
 with sigma of 0.04
 C12-C10 \\sim C12A-C10A
 with sigma of 0.04
 C8-C9 \\sim C8-C9A
 with sigma of 0.02
 Re2-N5 \\sim Re1-N6
 with sigma of 0.02
 Re1-C18 \\sim Re1-C18A
 with sigma of 0.02
 Mn1-N4 \\sim Mn1-N4A
 with sigma of 0.02
 C18-N4 \\sim C18A-N4A
 with sigma of 0.02
 Re1-N4 \\sim Re1-N4A
 with sigma of 0.04
 Mn1-C18 \\sim Mn1-C18A
 with sigma of 0.04
4. Uiso/Uaniso restraints and constraints
Re2 \\sim N7 \\sim C19 \\sim C20: within 2.5A with sigma of 0.01 and sigma for
terminal atoms of 0.02 within 2.5A
Re1 \\sim N8 \\sim C21 \\sim C22: within 2.5A with sigma of 0.01 and sigma for
terminal atoms of 0.02 within 2.5A
N2 \\sim C10 \\sim C11 \\sim C12 \\sim C13 \\sim C9 \\sim C14 \\sim C8: within
2A with sigma of 0.04 and sigma for terminal atoms of 0.08 within 2A
C13A \\sim C9A \\sim C12A \\sim N2A \\sim C10A \\sim C11A \\sim C8 \\sim C14:
within 2A with sigma of 0.04 and sigma for terminal atoms of 0.08 within 2A
Re1 \\sim N6: within 2A with sigma of 0.01 and sigma for terminal atoms of 0.02
within 2A
Re2 \\sim C17 \\sim N3 \\sim Mn1: within 2.5A with sigma of 0.01 and sigma for
terminal atoms of 0.02 within 2.5A
Re2 \\sim C17A \\sim N3A \\sim Mn1: within 2.5A with sigma of 0.01 and sigma
for terminal atoms of 0.02 within 2.5A
Re1 \\sim C18A \\sim N4A \\sim Mn1: within 2.5A with sigma of 0.01 and sigma
for terminal atoms of 0.02 within 2.5A
Re1 \\sim C18 \\sim N4 \\sim Mn1: within 2.5A with sigma of 0.01 and sigma for
terminal atoms of 0.02 within 2.5A
5. Rigid body (RIGU) restrains
 N7, C19, C20
 with sigma for 1-2 distances of 0.004 and sigma for 1-3 distances of 0.004
 N8, C21, C22
 with sigma for 1-2 distances of 0.004 and sigma for 1-3 distances of 0.004
 C8, C9, N2
 with sigma for 1-2 distances of 0.004 and sigma for 1-3 distances of 0.004
6. Others
 Sof(H14A)=Sof(H8BC)=Sof(H8BD)=Sof(C13A)=Sof(H13A)=Sof(C12A)=Sof(H12A)=
 Sof(C11A)=Sof(C10A)=Sof(H10A)=Sof(N2A)=Sof(C9A)=Sof(H9AA)=Sof(H9AB)=Sof(C17A)=
 Sof(N3A)=1-FVAR(1)
 Sof(N2)=Sof(H14)=Sof(C11)=Sof(C9)=Sof(H9A)=Sof(H9B)=Sof(C17)=Sof(N3)=
 Sof(H8AA)=Sof(H8AB)=Sof(C13)=Sof(H13)=Sof(C12)=Sof(H12)=Sof(C10)=Sof(H10)=
 FVAR(1)
 Sof(N4A)=Sof(C18A)=1-FVAR(2)
 Sof(C18)=Sof(N4)=FVAR(2)
7.a Secondary CH2 refined with riding coordinates:
 C9(H9A,H9B), C8(H8BC,H8BD), C8(H8AA,H8AB), C9A(H9AA,H9AB)
7.b Aromatic/amide H refined with riding coordinates:
 C3(H3), C2(H2), C15(H15), C14(H14), C14(H14A), C5(H5), C4(H4), C13(H13),
 C7(H7), C12(H12), C10(H10), C13A(H13A), C12A(H12A), C10A(H10A)
;
_olex2_submission_special_instructions 'No special instructions were received'
_oxdiff_exptl_absorpt_empirical_details
;
Empirical correction (ABSPACK) includes:
- Absorption correction using spherical harmonics
- Frame scaling
;

loop_
_space_group_symop_operation_xyz
'x, y, z'
'-x+1/2, -y+1/2, z'
'-y+1/2, x, z'
'y, -x+1/2, z'
'-x, -y, -z'
'x-1/2, y-1/2, -z'
'y-1/2, -x, -z'
'-y, x-1/2, -z'

loop_
_atom_site_label
_atom_site_type_symbol
_atom_site_fract_x
_atom_site_fract_y
_atom_site_fract_z
_atom_site_U_iso_or_equiv
_atom_site_adp_type
_atom_site_occupancy
_atom_site_site_symmetry_order
_atom_site_calc_flag
_atom_site_refinement_flags_posn
_atom_site_refinement_flags_adp
_atom_site_refinement_flags_occupancy
_atom_site_disorder_assembly
_atom_site_disorder_group
Re1 Re 0.250000 0.250000 0.16781(3) 0.02449(12) Uani 1 4 d DS TU P . .
Re2 Re 0.750000 0.750000 0.33280(4) 0.05296(17) Uani 1 4 d DS TU P . .
Mn1 Mn 0.44816(8) 0.55195(8) 0.24987(7) 0.03106(19) Uani 1 1 d D U . . .
O1 O 0.4133(3) 0.6411(3) 0.1809(3) 0.0352(11) Uani 1 1 d . . . . .
N1 N 0.5495(5) 0.5053(5) 0.1865(4) 0.0445(16) Uani 1 1 d D . . . .
N2 N 0.5193(13) 0.4749(16) 0.3220(8) 0.040(4) Uani 0.350(13) 1 d D U P A 1
C1 C 0.4452(5) 0.6534(4) 0.1137(4) 0.0323(15) Uani 1 1 d . . . . .
O2 O 0.3547(5) 0.5828(5) 0.3193(3) 0.070(2) Uani 1 1 d . . . . .
C18 C 0.3199(17) 0.3657(15) 0.203(2) 0.028(4) Uani 0.35(4) 1 d D U P A 1
C6 C 0.5206(6) 0.6008(7) 0.0846(5) 0.047(2) Uani 1 1 d . . . . .
C16 C 0.3444(7) 0.5540(7) 0.3871(6) 0.060(2) Uani 1 1 d D . . . .
C3 C 0.4365(6) 0.7351(7) -0.0025(5) 0.048(3) Uani 1 1 d . . . . .
H3 H 0.408710 0.781719 -0.031074 0.058 Uiso 1 1 calc R U . . .
C2 C 0.4028(6) 0.7225(5) 0.0682(5) 0.0410(19) Uani 1 1 d . . . . .
H2 H 0.353202 0.758574 0.085786 0.049 Uiso 1 1 calc R U . . .
C15 C 0.2812(6) 0.5933(7) 0.4311(5) 0.050(2) Uani 1 1 d . . . . .
H15 H 0.246331 0.643192 0.412519 0.059 Uiso 1 1 calc R U . . .
C14 C 0.2647(8) 0.5659(7) 0.4996(6) 0.062(3) Uani 1 1 d D U . . .
H14 H 0.209082 0.583557 0.522705 0.074 Uiso 0.350(13) 1 calc R U P A 1
H14A H 0.228801 0.603119 0.531018 0.074 Uiso 0.650(13) 1 calc R U P A 2
C11 C 0.4173(13) 0.5065(16) 0.4282(8) 0.035(5) Uani 0.350(13) 1 d D U P A 1
C9 C 0.6118(16) 0.444(2) 0.3001(10) 0.085(8) Uani 0.350(13) 1 d D U P A 1
H9A H 0.658635 0.490688 0.313695 0.102 Uiso 0.350(13) 1 calc R U P A 1
H9B H 0.627552 0.385196 0.323562 0.102 Uiso 0.350(13) 1 calc R U P A 1
C5 C 0.5485(7) 0.6186(8) 0.0090(6) 0.067(3) Uani 1 1 d . . . . .
H5 H 0.596934 0.583617 -0.011840 0.081 Uiso 1 1 calc R U . . .
C4 C 0.5046(7) 0.6867(8) -0.0329(5) 0.059(3) Uani 1 1 d . . . . .
H4 H 0.522867 0.697965 -0.081540 0.071 Uiso 1 1 calc R U . . .
N4 N 0.3531(14) 0.4346(14) 0.222(2) 0.038(4) Uani 0.35(4) 1 d D U P A 1
C17 C 0.6251(15) 0.6946(18) 0.2945(17) 0.049(4) Uani 0.350(13) 1 d D U P A 1
N3 N 0.5598(13) 0.6620(13) 0.2766(14) 0.045(3) Uani 0.350(13) 1 d D U P A 1
C8 C 0.6077(7) 0.4340(8) 0.2232(6) 0.074(4) Uani 1 1 d D U . . .
H8BC H 0.637204 0.394225 0.186340 0.089 Uiso 0.650(13) 1 calc R U P A 2
H8BD H 0.656701 0.464218 0.251840 0.089 Uiso 0.650(13) 1 calc R U P A 2
H8AA H 0.582790 0.372362 0.211684 0.089 Uiso 0.350(13) 1 calc R U P A 1
H8AB H 0.670862 0.437310 0.203301 0.089 Uiso 0.350(13) 1 calc R U P A 1
C13 C 0.3303(17) 0.510(2) 0.5384(12) 0.055(8) Uani 0.350(13) 1 d D U P A 1
H13 H 0.325439 0.497766 0.588813 0.066 Uiso 0.350(13) 1 calc R U P A 1
C7 C 0.5672(6) 0.5332(7) 0.1252(5) 0.050(2) Uani 1 1 d . . . . .
H7 H 0.618766 0.505685 0.102259 0.060 Uiso 1 1 calc R U . . .
C12 C 0.4007(15) 0.4759(19) 0.4960(10) 0.046(6) Uani 0.350(13) 1 d D U P A 1
H12 H 0.438937 0.428960 0.515388 0.055 Uiso 0.350(13) 1 calc R U P A 1
C10 C 0.4984(12) 0.4592(16) 0.3931(9) 0.041(5) Uani 0.350(13) 1 d D U P A 1
H10 H 0.535146 0.418209 0.420737 0.049 Uiso 0.350(13) 1 calc R U P A 1
N6 N 0.250000 0.250000 0.0763(6) 0.072(4) Uani 1 4 d DS TU P A .
N5 N 0.750000 0.750000 0.4197(6) 0.047(3) Uani 1 4 d DS T P A .
N7 N 0.750000 0.750000 0.2090(8) 0.092(3) Uani 1 4 d DS TU P A .
C19 C 0.750000 0.750000 0.1475(8) 0.073(4) Uani 1 4 d DS TU P . .
C20 C 0.750000 0.750000 0.0680(8) 0.135(8) Uani 1 4 d DS TU P A .
N8 N 0.250000 0.250000 0.2984(10) 0.087(4) Uani 1 4 d DS TU P A .
C21 C 0.250000 0.250000 0.3606(10) 0.107(5) Uani 1 4 d DS TU P . .
C22 C 0.250000 0.250000 0.4402(11) 0.175(10) Uani 1 4 d DS TU P A .
C13A C 0.3019(14) 0.4793(13) 0.5252(9) 0.070(6) Uani 0.650(13) 1 d D U P A 2
H13A H 0.284919 0.454910 0.571001 0.084 Uiso 0.650(13) 1 calc R U P A 2
C12A C 0.3629(13) 0.4336(13) 0.4804(8) 0.070(5) Uani 0.650(13) 1 d D U P A 2
H12A H 0.390711 0.378142 0.496425 0.084 Uiso 0.650(13) 1 calc R U P A 2
C11A C 0.3831(11) 0.4672(11) 0.4145(7) 0.050(4) Uani 0.650(13) 1 d D U P A 2
C10A C 0.4525(12) 0.4093(11) 0.3731(8) 0.064(4) Uani 0.650(13) 1 d D U P A 2
H10A H 0.474692 0.353492 0.393342 0.077 Uiso 0.650(13) 1 calc R U P A 2
N2A N 0.4826(8) 0.4377(7) 0.3071(5) 0.036(2) Uani 0.650(13) 1 d D U P A 2
C9A C 0.5495(9) 0.3784(8) 0.2709(7) 0.042(3) Uani 0.650(13) 1 d D U P A 2
H9AA H 0.517048 0.330955 0.242161 0.051 Uiso 0.650(13) 1 calc R U P A 2
H9AB H 0.588055 0.346897 0.307545 0.051 Uiso 0.650(13) 1 calc R U P A 2
C17A C 0.6175(9) 0.6792(11) 0.3252(9) 0.050(3) Uani 0.650(13) 1 d D U P A 2
N3A N 0.5506(9) 0.6402(9) 0.3154(7) 0.053(3) Uani 0.650(13) 1 d D U P A 2
N4A N 0.3548(7) 0.4477(7) 0.1899(11) 0.034(3) Uani 0.65(4) 1 d D U P A 2
C18A C 0.3176(8) 0.3771(6) 0.1779(9) 0.020(2) Uani 0.65(4) 1 d D U P A 2

loop_
_atom_site_aniso_label
_atom_site_aniso_U_11
_atom_site_aniso_U_22
_atom_site_aniso_U_33
_atom_site_aniso_U_23
_atom_site_aniso_U_13
_atom_site_aniso_U_12
Re1 0.01615(12) 0.01615(12) 0.0412(2) 0.000 0.000 0.000
Re2 0.0512(2) 0.0512(2) 0.0564(4) 0.000 0.000 0.000
Mn1 0.0266(5) 0.0231(5) 0.0434(4) 0.0017(4) -0.0010(4) 0.0008(3)
O1 0.033(2) 0.020(2) 0.052(3) 0.003(2) -0.003(2) 0.0024(17)
N1 0.025(3) 0.043(3) 0.066(4) 0.014(3) 0.004(3) 0.010(2)
N2 0.033(8) 0.048(11) 0.038(9) 0.011(8) 0.007(7) 0.010(7)
C1 0.029(3) 0.023(3) 0.044(4) 0.001(3) -0.010(3) -0.007(3)
O2 0.092(5) 0.071(4) 0.046(4) 0.013(3) 0.019(3) 0.054(4)
C18 0.022(6) 0.020(6) 0.043(8) 0.007(6) 0.005(6) -0.002(5)
C6 0.030(4) 0.053(5) 0.058(5) 0.015(4) 0.011(3) 0.000(4)
C16 0.055(5) 0.061(6) 0.063(6) 0.007(5) 0.012(5) 0.021(5)
C3 0.052(4) 0.034(8) 0.058(4) 0.018(4) -0.021(4) -0.006(3)
C2 0.041(4) 0.021(3) 0.062(5) 0.009(3) -0.019(4) -0.004(3)
C15 0.045(4) 0.044(5) 0.059(5) -0.006(4) -0.004(4) 0.005(3)
C14 0.037(8) 0.078(6) 0.071(5) -0.004(6) 0.009(5) 0.006(4)
C11 0.033(10) 0.044(12) 0.029(9) -0.021(9) 0.014(8) 0.008(9)
C9 0.063(13) 0.109(18) 0.083(9) 0.054(13) 0.028(10) 0.066(13)
C5 0.049(5) 0.084(7) 0.068(6) 0.034(6) 0.019(5) 0.016(5)
C4 0.059(6) 0.074(6) 0.044(5) 0.025(5) 0.002(4) -0.017(5)
N4 0.031(6) 0.033(6) 0.051(8) 0.011(7) 0.007(6) -0.006(5)
C17 0.058(7) 0.039(7) 0.051(7) -0.004(7) -0.012(7) 0.006(6)
N3 0.047(7) 0.036(6) 0.053(7) -0.001(6) -0.011(6) -0.008(6)
C8 0.046(5) 0.089(8) 0.086(6) 0.040(6) 0.035(5) 0.047(6)
C13 0.042(14) 0.081(18) 0.043(13) 0.002(13) 0.007(11) 0.005(13)
C7 0.033(4) 0.070(5) 0.047(4) 0.020(4) 0.020(3) 0.027(4)
C12 0.037(11) 0.066(15) 0.035(11) 0.001(11) -0.008(9) 0.019(11)
C10 0.021(8) 0.060(13) 0.041(10) -0.012(9) -0.003(7) 0.016(8)
N6 0.085(6) 0.085(6) 0.046(8) 0.000 0.000 0.000
N5 0.037(3) 0.037(3) 0.066(8) 0.000 0.000 0.000
N7 0.103(5) 0.103(5) 0.070(6) 0.000 0.000 0.000
C19 0.083(6) 0.083(6) 0.051(6) 0.000 0.000 0.000
C20 0.171(12) 0.171(12) 0.062(8) 0.000 0.000 0.000
N8 0.094(5) 0.094(5) 0.073(6) 0.000 0.000 0.000
C21 0.121(7) 0.121(7) 0.080(7) 0.000 0.000 0.000
C22 0.211(14) 0.211(14) 0.104(10) 0.000 0.000 0.000
C13A 0.068(11) 0.079(12) 0.062(11) 0.013(9) 0.021(9) 0.015(10)
C12A 0.066(10) 0.084(12) 0.061(9) 0.019(9) 0.011(8) 0.014(9)
C11A 0.047(8) 0.054(8) 0.050(8) 0.012(7) 0.021(6) 0.017(7)
C10A 0.056(8) 0.058(8) 0.079(10) 0.018(8) 0.010(8) 0.016(7)
N2A 0.038(5) 0.038(5) 0.033(5) 0.003(4) 0.001(4) 0.014(4)
C9A 0.042(6) 0.038(6) 0.047(6) 0.003(5) 0.001(5) 0.020(5)
C17A 0.057(6) 0.050(6) 0.042(5) -0.009(5) -0.018(5) 0.003(5)
N3A 0.059(5) 0.054(5) 0.046(5) -0.008(5) -0.021(5) -0.005(4)
N4A 0.027(4) 0.018(3) 0.055(7) 0.010(4) -0.002(4) -0.005(3)
C18A 0.018(3) 0.010(3) 0.031(5) 0.011(3) -0.004(4) -0.003(3)

loop_
_atom_type_symbol
_atom_type_description
_atom_type_scat_dispersion_real
_atom_type_scat_dispersion_imag
_atom_type_scat_source
C C 0.0033 0.0016 'International Tables Vol C Tables 4.2.6.8 and 6.1.1.4'
H H 0.0000 0.0000 'International Tables Vol C Tables 4.2.6.8 and 6.1.1.4'
Mn Mn 0.3368 0.7283 'International Tables Vol C Tables 4.2.6.8 and 6.1.1.4'
N N 0.0061 0.0033 'International Tables Vol C Tables 4.2.6.8 and 6.1.1.4'
O O 0.0106 0.0060 'International Tables Vol C Tables 4.2.6.8 and 6.1.1.4'
Re Re -1.0185 7.2310 'International Tables Vol C Tables 4.2.6.8 and 6.1.1.4'

loop_
_geom_angle_atom_site_label_1
_geom_angle_atom_site_label_2
_geom_angle_atom_site_label_3
_geom_angle
_geom_angle_site_symmetry_1
_geom_angle_site_symmetry_3
_geom_angle_publ_flag
C18 Re1 C18 144(2) . 2 ?
C18 Re1 C18 84.4(6) 2 3 ?
C18 Re1 C18 84.4(6) . 4 ?
C18 Re1 C18 144(2) 4 3 ?
C18 Re1 C18 84.4(6) . 3 ?
C18 Re1 C18 84.4(6) 2 4 ?
C18 Re1 N8 71.8(10) 4 . ?
C18 Re1 N8 71.8(10) . . ?
C18 Re1 N8 71.8(10) 2 . ?
C18 Re1 N8 71.8(10) 3 . ?
C18 Re1 C18A 156.5(14) 3 4 ?
C18 Re1 C18A 85.4(11) . 4 ?
C18 Re1 C18A 91.4(9) 3 2 ?
C18 Re1 C18A 85.4(11) 2 3 ?
C18 Re1 C18A 91.4(9) . 3 ?
C18 Re1 C18A 13.5(8) 4 4 ?
C18 Re1 C18A 156.5(14) 4 3 ?
C18 Re1 C18A 13.5(8) 2 2 ?
C18 Re1 C18A 91.4(9) 2 4 ?
C18 Re1 C18A 85.4(11) 4 2 ?
C18 Re1 C18A 156.5(14) . 2 ?
C18 Re1 C18A 13.5(8) 3 3 ?
N6 Re1 C18 108.2(10) . . ?
N6 Re1 C18 108.2(10) . 3 ?
N6 Re1 C18 108.2(10) . 4 ?
N6 Re1 C18 108.2(10) . 2 ?
N6 Re1 N8 180.0 . . ?
N6 Re1 C18A 95.1(5) . 3 ?
N6 Re1 C18A 95.1(5) . 4 ?
N6 Re1 C18A 95.1(5) . . ?
N6 Re1 C18A 95.1(5) . 2 ?
C18A Re1 N8 84.9(5) . . ?
C18A Re1 N8 84.9(5) 2 . ?
C18A Re1 N8 84.9(5) 3 . ?
C18A Re1 N8 84.9(5) 4 . ?
C18A Re1 C18A 89.55(9) 4 . ?
C18A Re1 C18A 169.9(10) 4 3 ?
C18A Re1 C18A 169.9(10) 2 . ?
C18A Re1 C18A 89.55(9) 2 3 ?
C18A Re1 C18A 89.55(9) 3 . ?
C18A Re1 C18A 89.55(9) 2 4 ?
C17 Re2 C17 140.9(18) . 2_665 ?
C17 Re2 C17 83.6(6) 2_665 3_655 ?
C17 Re2 C17 83.6(6) . 3_655 ?
C17 Re2 C17 140.9(18) 3_655 4_565 ?
C17 Re2 C17 83.6(6) . 4_565 ?
C17 Re2 C17 83.6(6) 2_665 4_565 ?
C17 Re2 N7 70.4(9) 4_565 . ?
C17 Re2 N7 70.4(9) . . ?
C17 Re2 N7 70.4(9) 3_655 . ?
C17 Re2 N7 70.4(9) 2_665 . ?
C17 Re2 C17A 156.4(12) 3_655 4_565 ?
C17 Re2 C17A 84.8(10) 4_565 2_665 ?
C17 Re2 C17A 156.4(12) . 2_665 ?
C17 Re2 C17A 16.4(8) 4_565 4_565 ?
C17 Re2 C17A 156.4(12) 4_565 3_655 ?
C17 Re2 C17A 92.7(10) 3_655 2_665 ?
C17 Re2 C17A 92.7(10) . 3_655 ?
C17 Re2 C17A 16.4(8) 3_655 3_655 ?
C17 Re2 C17A 84.8(10) . 4_565 ?
C17 Re2 C17A 92.7(10) 2_665 4_565 ?
C17 Re2 C17A 84.8(10) 2_665 3_655 ?
C17 Re2 C17A 16.4(8) 2_665 2_665 ?
N5 Re2 C17 109.6(9) . 4_565 ?
N5 Re2 C17 109.6(9) . 2_665 ?
N5 Re2 C17 109.6(9) . 3_655 ?
N5 Re2 C17 109.6(9) . . ?
N5 Re2 N7 180.0 . . ?
N5 Re2 C17A 93.7(4) . 3_655 ?
N5 Re2 C17A 93.7(4) . . ?
N5 Re2 C17A 93.7(4) . 4_565 ?
N5 Re2 C17A 93.7(4) . 2_665 ?
C17A Re2 N7 86.3(4) . . ?
C17A Re2 N7 86.3(4) 3_655 . ?
C17A Re2 N7 86.3(4) 2_665 . ?
C17A Re2 N7 86.3(4) 4_565 . ?
C17A Re2 C17A 172.6(9) . 2_665 ?
C17A Re2 C17A 172.6(9) 4_565 3_655 ?
C17A Re2 C17A 89.76(6) 2_665 3_655 ?
C17A Re2 C17A 89.77(6) . 3_655 ?
O1 Mn1 N1 92.2(2) . . ?
O1 Mn1 N2 164.0(7) . . ?
O1 Mn1 O2 95.66(19) . . ?
O1 Mn1 N4 101.5(10) . . ?
O1 Mn1 N3 81.8(6) . . ?
O1 Mn1 N2A 168.3(4) . . ?
O1 Mn1 N3A 98.3(4) . . ?
O1 Mn1 N4A 88.3(4) . . ?
N1 Mn1 N2 79.5(4) . . ?
N1 Mn1 N4 93.4(7) . . ?
N1 Mn1 N3 80.9(7) . . ?
N1 Mn1 N2A 81.0(3) . . ?
N1 Mn1 N3A 91.0(4) . . ?
N1 Mn1 N4A 86.1(4) . . ?
N2 Mn1 N4 92.7(12) . . ?
N2 Mn1 N3 83.4(9) . . ?
O2 Mn1 N1 172.1(3) . . ?
O2 Mn1 N2 93.1(4) . . ?
O2 Mn1 N4 84.1(7) . . ?
O2 Mn1 N3 101.0(7) . . ?
O2 Mn1 N2A 91.1(3) . . ?
O2 Mn1 N3A 88.7(4) . . ?
O2 Mn1 N4A 93.2(5) . . ?
N4 Mn1 N3 173.6(7) . . ?
N2A Mn1 N3A 91.3(5) . . ?
N2A Mn1 N4A 81.8(6) . . ?
N3A Mn1 N4A 172.9(5) . . ?
C1 O1 Mn1 128.6(4) . . ?
C8 N1 Mn1 112.8(5) . . ?
C7 N1 Mn1 125.5(5) . . ?
C7 N1 C8 121.7(7) . . ?
C9 N2 Mn1 117.0(11) . . ?
C10 N2 Mn1 127.5(11) . . ?
C10 N2 C9 114.6(13) . . ?
O1 C1 C6 122.6(7) . . ?
O1 C1 C2 118.9(7) . . ?
C6 C1 C2 118.5(7) . . ?
C16 O2 Mn1 129.4(6) . . ?
N4 C18 Re1 175(2) . . ?
C1 C6 C5 117.9(8) . . ?
C7 C6 C1 122.6(7) . . ?
C7 C6 C5 119.5(8) . . ?
O2 C16 C15 120.6(9) . . ?
O2 C16 C11 123.4(10) . . ?
O2 C16 C11A 123.4(9) . . ?
C15 C16 C11 112.2(10) . . ?
C15 C16 C11A 114.6(9) . . ?
C2 C3 H3 117.3 . . ?
C4 C3 H3 117.3 . . ?
C4 C3 C2 125.4(9) . . ?
C1 C2 H2 120.7 . . ?
C3 C2 C1 118.7(8) . . ?
C3 C2 H2 120.7 . . ?
C16 C15 H15 118.0 . . ?
C14 C15 C16 124.0(10) . . ?
C14 C15 H15 118.0 . . ?
C15 C14 H14 119.5 . . ?
C15 C14 H14A 120.1 . . ?
C15 C14 C13 120.9(12) . . ?
C15 C14 C13A 119.7(11) . . ?
C13 C14 H14 119.5 . . ?
C13A C14 H14A 120.1 . . ?
C16 C11 C10 123.6(12) . . ?
C12 C11 C16 120.2(14) . . ?
C12 C11 C10 112.7(15) . . ?
N2 C9 H9A 110.7 . . ?
N2 C9 H9B 110.7 . . ?
H9A C9 H9B 108.8 . . ?
C8 C9 N2 105.4(14) . . ?
C8 C9 H9A 110.7 . . ?
C8 C9 H9B 110.7 . . ?
C6 C5 H5 119.4 . . ?
C4 C5 C6 121.1(9) . . ?
C4 C5 H5 119.4 . . ?
C3 C4 C5 118.4(9) . . ?
C3 C4 H4 120.8 . . ?
C5 C4 H4 120.8 . . ?
C18 N4 Mn1 167(2) . . ?
N3 C17 Re2 177(3) . . ?
C17 N3 Mn1 162(2) . . ?
N1 C8 H8BC 109.9 . . ?
N1 C8 H8BD 109.9 . . ?
N1 C8 H8AA 108.9 . . ?
N1 C8 H8AB 108.9 . . ?
C9 C8 N1 113.5(12) . . ?
C9 C8 H8AA 108.9 . . ?
C9 C8 H8AB 108.9 . . ?
H8BC C8 H8BD 108.3 . . ?
H8AA C8 H8AB 107.7 . . ?
C9A C8 N1 109.1(8) . . ?
C9A C8 H8BC 109.9 . . ?
C9A C8 H8BD 109.9 . . ?
C14 C13 H13 122.8 . . ?
C12 C13 C14 114.4(17) . . ?
C12 C13 H13 122.8 . . ?
N1 C7 C6 128.2(7) . . ?
N1 C7 H7 115.9 . . ?
C6 C7 H7 115.9 . . ?
C11 C12 C13 122.5(17) . . ?
C11 C12 H12 118.7 . . ?
C13 C12 H12 118.7 . . ?
N2 C10 C11 120.7(15) . . ?
N2 C10 H10 119.7 . . ?
C11 C10 H10 119.7 . . ?
C19 N7 Re2 180.0 . . ?
N7 C19 C20 180.0 . . ?
C21 N8 Re1 180.0 . . ?
N8 C21 C22 180.0 . . ?
C14 C13A H13A 121.2 . . ?
C12A C13A C14 117.6(14) . . ?
C12A C13A H13A 121.2 . . ?
C13A C12A H12A 119.8 . . ?
C11A C12A C13A 120.4(14) . . ?
C11A C12A H12A 119.8 . . ?
C16 C11A C10A 123.8(10) . . ?
C12A C11A C16 122.6(12) . . ?
C12A C11A C10A 113.5(12) . . ?
C11A C10A H10A 120.1 . . ?
N2A C10A C11A 119.7(11) . . ?
N2A C10A H10A 120.1 . . ?
C10A N2A Mn1 129.4(8) . . ?
C10A N2A C9A 116.4(9) . . ?
C9A N2A Mn1 114.2(7) . . ?
C8 C9A H9AA 109.8 . . ?
C8 C9A H9AB 109.8 . . ?
N2A C9A C8 109.4(10) . . ?
N2A C9A H9AA 109.8 . . ?
N2A C9A H9AB 109.8 . . ?
H9AA C9A H9AB 108.2 . . ?
N3A C17A Re2 174.1(14) . . ?
C17A N3A Mn1 155.6(13) . . ?
C18A N4A Mn1 157.9(10) . . ?
N4A C18A Re1 174.3(11) . . ?

loop_
_geom_bond_atom_site_label_1
_geom_bond_atom_site_label_2
_geom_bond_distance
_geom_bond_site_symmetry_2
_geom_bond_publ_flag
Re1 C18 2.049(13) . ?
Re1 C18 2.049(13) 2 ?
Re1 C18 2.049(13) 3 ?
Re1 C18 2.049(13) 4 ?
Re1 N6 1.671(11) . ?
Re1 N8 2.383(17) . ?
Re1 C18A 2.081(8) 3 ?
Re1 C18A 2.081(8) 4 ?
Re1 C18A 2.081(8) 2 ?
Re1 C18A 2.081(8) . ?
Re2 C17 2.088(16) 3_655 ?
Re2 C17 2.088(16) 2_665 ?
Re2 C17 2.088(16) 4_565 ?
Re2 C17 2.088(16) . ?
Re2 N5 1.586(11) . ?
Re2 N7 2.260(14) . ?
Re2 C17A 2.167(13) 4_565 ?
Re2 C17A 2.167(13) 2_665 ?
Re2 C17A 2.167(13) 3_655 ?
Re2 C17A 2.167(13) . ?
Mn1 O1 1.866(5) . ?
Mn1 N1 1.979(7) . ?
Mn1 N2 2.003(13) . ?
Mn1 O2 1.901(6) . ?
Mn1 N4 2.235(13) . ?
Mn1 N3 2.309(13) . ?
Mn1 N2A 2.010(9) . ?
Mn1 N3A 2.284(10) . ?
Mn1 N4A 2.293(9) . ?
O1 C1 1.323(9) . ?
N1 C8 1.484(10) . ?
N1 C7 1.216(10) . ?
N2 C9 1.458(18) . ?
N2 C10 1.352(18) . ?
C1 C6 1.426(11) . ?
C1 C2 1.432(10) . ?
O2 C16 1.313(11) . ?
C18 N4 1.152(15) . ?
C6 C5 1.460(13) . ?
C6 C7 1.395(11) . ?
C16 C15 1.339(13) . ?
C16 C11 1.461(18) . ?
C16 C11A 1.458(15) . ?
C3 H3 0.9400 . ?
C3 C2 1.391(13) . ?
C3 C4 1.324(15) . ?
C2 H2 0.9400 . ?
C15 H15 0.9400 . ?
C15 C14 1.332(14) . ?
C14 H14 0.9400 . ?
C14 H14A 0.9400 . ?
C14 C13 1.43(2) . ?
C14 C13A 1.434(18) . ?
C11 C12 1.336(19) . ?
C11 C10 1.496(18) . ?
C9 H9A 0.9800 . ?
C9 H9B 0.9800 . ?
C9 C8 1.413(18) . ?
C5 H5 0.9400 . ?
C5 C4 1.395(14) . ?
C4 H4 0.9400 . ?
C17 N3 1.101(18) . ?
C8 H8BC 0.9800 . ?
C8 H8BD 0.9800 . ?
C8 H8AA 0.9800 . ?
C8 H8AB 0.9800 . ?
C8 C9A 1.450(12) . ?
C13 H13 0.9400 . ?
C13 C12 1.37(2) . ?
C7 H7 0.9400 . ?
C12 H12 0.9400 . ?
C10 H10 0.9400 . ?
N7 C19 1.123(8) . ?
C19 C20 1.450(9) . ?
N8 C21 1.135(8) . ?
C21 C22 1.455(9) . ?
C13A H13A 0.9400 . ?
C13A C12A 1.368(18) . ?
C12A H12A 0.9400 . ?
C12A C11A 1.329(16) . ?
C11A C10A 1.504(16) . ?
C10A H10A 0.9400 . ?
C10A N2A 1.345(15) . ?
N2A C9A 1.447(13) . ?
C9A H9AA 0.9800 . ?
C9A H9AB 0.9800 . ?
C17A N3A 1.129(15) . ?
N4A C18A 1.169(11) . ?

loop_
_geom_torsion_atom_site_label_1
_geom_torsion_atom_site_label_2
_geom_torsion_atom_site_label_3
_geom_torsion_atom_site_label_4
_geom_torsion
_geom_torsion_site_symmetry_1
_geom_torsion_site_symmetry_2
_geom_torsion_site_symmetry_3
_geom_torsion_site_symmetry_4
_geom_torsion_publ_flag
Mn1 O1 C1 C6 -5.0(10) . . . . ?
Mn1 O1 C1 C2 175.2(5) . . . . ?
Mn1 N1 C8 C9 -29.0(18) . . . . ?
Mn1 N1 C8 C9A 34.7(11) . . . . ?
Mn1 N1 C7 C6 -1.9(16) . . . . ?
Mn1 N2 C9 C8 -31(3) . . . . ?
Mn1 N2 C10 C11 -4(4) . . . . ?
Mn1 O2 C16 C15 170.8(8) . . . . ?
Mn1 O2 C16 C11 14.5(19) . . . . ?
Mn1 O2 C16 C11A -23.4(18) . . . . ?
Mn1 N2A C9A C8 28.2(13) . . . . ?
O1 C1 C6 C5 178.5(8) . . . . ?
O1 C1 C6 C7 -0.9(13) . . . . ?
O1 C1 C2 C3 -179.9(7) . . . . ?
N1 Mn1 O1 C1 5.9(6) . . . . ?
N1 C8 C9A N2A -39.6(12) . . . . ?
N2 Mn1 O1 C1 64(2) . . . . ?
N2 C9 C8 N1 37(3) . . . . ?
C1 C6 C5 C4 1.7(15) . . . . ?
C1 C6 C7 N1 4.5(17) . . . . ?
O2 Mn1 O1 C1 -173.2(5) . . . . ?
O2 C16 C15 C14 177.8(10) . . . . ?
O2 C16 C11 C12 -177(2) . . . . ?
O2 C16 C11 C10 -20(3) . . . . ?
O2 C16 C11A C12A -171.8(17) . . . . ?
O2 C16 C11A C10A 11(2) . . . . ?
C6 C1 C2 C3 0.3(10) . . . . ?
C6 C5 C4 C3 -0.1(16) . . . . ?
C16 C15 C14 C13 18(2) . . . . ?
C16 C15 C14 C13A -13(2) . . . . ?
C16 C11 C12 C13 -21(4) . . . . ?
C16 C11 C10 N2 14(4) . . . . ?
C16 C11A C10A N2A 1(3) . . . . ?
C2 C1 C6 C5 -1.7(12) . . . . ?
C2 C1 C6 C7 178.9(9) . . . . ?
C2 C3 C4 C5 -1.6(16) . . . . ?
C15 C16 C11 C12 25(3) . . . . ?
C15 C16 C11 C10 -178.0(19) . . . . ?
C15 C16 C11A C12A -5(2) . . . . ?
C15 C16 C11A C10A 177.7(15) . . . . ?
C15 C14 C13 C12 -10(4) . . . . ?
C15 C14 C13A C12A 8(3) . . . . ?
C14 C13 C12 C11 13(5) . . . . ?
C14 C13A C12A C11A -3(3) . . . . ?
C11 C16 C15 C14 -23.5(18) . . . . ?
C9 N2 C10 C11 165(2) . . . . ?
C5 C6 C7 N1 -174.8(11) . . . . ?
C4 C3 C2 C1 1.5(13) . . . . ?
N4 Mn1 O1 C1 -88.1(9) . . . . ?
N3 Mn1 O1 C1 86.4(8) . . . . ?
C8 N1 C7 C6 -178.5(11) . . . . ?
C7 N1 C8 C9 148.0(17) . . . . ?
C7 N1 C8 C9A -148.3(10) . . . . ?
C7 C6 C5 C4 -178.9(10) . . . . ?
C12 C11 C10 N2 173(2) . . . . ?
C10 N2 C9 C8 159(2) . . . . ?
C10 C11 C12 C13 180(3) . . . . ?
C13A C12A C11A C16 2(3) . . . . ?
C13A C12A C11A C10A 179(2) . . . . ?
C12A C11A C10A N2A -176.7(18) . . . . ?
C11A C16 C15 C14 10.8(17) . . . . ?
C11A C10A N2A Mn1 0(2) . . . . ?
C11A C10A N2A C9A 179.8(15) . . . . ?
C10A N2A C9A C8 -151.9(13) . . . . ?
N2A Mn1 O1 C1 -48(2) . . . . ?
N3A Mn1 O1 C1 97.2(6) . . . . ?
N4A Mn1 O1 C1 -80.1(7) . . . . ?

loop_
_twin_individual_id
_twin_individual_mass_fraction_refined
1 0.498(3)
2 0.502(3)
